data_4324419
loop_
_publ_author_name
'Ravi Shankar'
'Archana Jain'
'Gabriele Kociok-K\"ohn'
'Kieran C. Molloy'

_publ_section_title
;
 Diorganotin-Based Coordination Polymers Derived from
 Sulfonate/Phosphonate/Phosphonocarboxylate Ligands
;
_journal_name_full 'Inorganic Chemistry'
_journal_page_first 1339
_journal_page_last 1350
_journal_paper_doi 10.1021/ic1018423
_journal_volume 50
_journal_year 2011
_chemical_formula_moiety 'C9 H21 O8 P S Sn'
_chemical_formula_sum 'C9 H21 O8 P S Sn'
_chemical_formula_weight 438.98
_chemical_name_systematic
;
 ?
;
_space_group_IT_number 4
_symmetry_cell_setting monoclinic
_symmetry_space_group_name_Hall 'P 2yb'
_symmetry_space_group_name_H-M 'P 1 21 1'
_atom_sites_solution_hydrogens geom
_atom_sites_solution_primary direct
_atom_sites_solution_secondary difmap
_audit_creation_method SHELXL-97
_cell_angle_alpha 90.00
_cell_angle_beta 106.483(2)
_cell_angle_gamma 90.00
_cell_formula_units_Z 4
_cell_length_a 5.3471(3)
_cell_length_b 35.9423(11)
_cell_length_c 8.7245(4)
_cell_measurement_reflns_used 17566
_cell_measurement_temperature 150(2)
_cell_measurement_theta_max 27.485
_cell_measurement_theta_min 2.910
_cell_volume 1607.83(13)
_computing_cell_refinement 'HKL Scalepack (Otwinski & Minor, 1997)'
_computing_data_collection 'Collect (Nonius BV, 1997-2000)'
_computing_data_reduction
;
 DENZO-SCALEPACK Z. Otwinowski and W. Minor, " 
 Processing of X-ray Diffraction Data Collected in Oscillation Mode ", 
 Methods in Enzymology, Volume 276: Macromolecular Crystallography, 
 part A, p.307-326, 1997,C.W. Carter, Jr. & R. M. Sweet, Eds., Academic Press.
;
_computing_molecular_graphics 'ORTEP3 for Windows - Farrugia, L. J. J. Appl. Crystallogr. 1997, 30, 565'
_computing_publication_material
;
 'WinGX publication routines, Farrugia, 
 L. J., J. Appl. Crystallogr., 1999, 32, 837-838
;
_computing_structure_refinement
;
 SHELXL97 -Program for Crystal Structure Analysis (Release 97-2). 
 Sheldrick, G.M., Instit\"ut f\"ur Anorganische Chemie der Universit\"at, 
 Tammanstrasse 4, D-3400 G\"ottingen, Germany, 1998 
;
_computing_structure_solution
; 
 SIR97- Altomare A., Burla M.C., Camalli M., Cascarano G.L., Giacovazzo C. , 
 Guagliardi A., Moliterni A.G.G., Polidori G.,Spagna R. 
 (1999) J. Appl. Cryst. 32, 115-119
;
_diffrn_ambient_temperature 150(2)
_diffrn_measured_fraction_theta_full 0.681
_diffrn_measured_fraction_theta_max 0.681
_diffrn_measurement_device_type 'Nonius Kappa CCD'
_diffrn_measurement_method '692 0.9 degree images with \f and \w scans'
_diffrn_radiation_monochromator graphite
_diffrn_radiation_source 'fine-focus sealed tube'
_diffrn_radiation_type MoK\a
_diffrn_radiation_wavelength 0.71073
_diffrn_reflns_av_R_equivalents 0.0609
_diffrn_reflns_av_sigmaI/netI 0.0635
_diffrn_reflns_limit_h_max 6
_diffrn_reflns_limit_h_min -6
_diffrn_reflns_limit_k_max 46
_diffrn_reflns_limit_k_min -35
_diffrn_reflns_limit_l_max 11
_diffrn_reflns_limit_l_min -10
_diffrn_reflns_number 6656
_diffrn_reflns_theta_full 27.48
_diffrn_reflns_theta_max 27.48
_diffrn_reflns_theta_min 3.97
_diffrn_standards_decay_% 0
_diffrn_standards_number 0
_exptl_absorpt_coefficient_mu 1.848
_exptl_absorpt_correction_T_max 0.9466
_exptl_absorpt_correction_T_min 0.6551
_exptl_absorpt_correction_type multi-scan
_exptl_absorpt_process_details
;
multi-scan from symmetry-related measurements 
 Sortav (Blessing 1995)
;
_exptl_crystal_colour colourless
_exptl_crystal_density_diffrn 1.813
_exptl_crystal_description plate
_exptl_crystal_F_000 880
_exptl_crystal_size_max 0.25
_exptl_crystal_size_mid 0.25
_exptl_crystal_size_min 0.03
_refine_diff_density_max 0.836
_refine_diff_density_min -1.023
_refine_diff_density_rms 0.148
_refine_ls_abs_structure_details 'Flack H D (1983), Acta Cryst. A39, 876-881'
_refine_ls_abs_structure_Flack 0.55(4)
_refine_ls_extinction_method none
_refine_ls_goodness_of_fit_ref 1.042
_refine_ls_hydrogen_treatment constr
_refine_ls_matrix_type full
_refine_ls_number_parameters 372
_refine_ls_number_reflns 3668
_refine_ls_number_restraints 1
_refine_ls_restrained_S_all 1.042
_refine_ls_R_factor_all 0.0572
_refine_ls_R_factor_gt 0.0453
_refine_ls_shift/su_max 0.000
_refine_ls_shift/su_mean 0.000
_refine_ls_structure_factor_coef Fsqd
_refine_ls_weighting_details 'calc w=1/[\s^2^(Fo^2^)+(0.0421P)^2^+8.9890P] where P=(Fo^2^+2Fc^2^)/3'
_refine_ls_weighting_scheme calc
_refine_ls_wR_factor_gt 0.1009
_refine_ls_wR_factor_ref 0.1070
_reflns_number_gt 3225
_reflns_number_total 3668
_reflns_threshold_expression >2sigma(I)
_cod_data_source_file ic1018423_si_001_6.cif
_cod_data_source_block compound6
_cod_original_sg_symbol_H-M 'P 21'
_cod_database_code 4324419

loop_
_symmetry_equiv_pos_as_xyz
'x, y, z'
'-x, y+1/2, -z'

loop_
_atom_site_label
_atom_site_type_symbol
_atom_site_fract_x
_atom_site_fract_y
_atom_site_fract_z
_atom_site_U_iso_or_equiv
_atom_site_adp_type
_atom_site_occupancy
_atom_site_symmetry_multiplicity
_atom_site_calc_flag
_atom_site_refinement_flags
Sn1 Sn 0.04621(15) 0.492961(19) 1.00100(10) 0.0170(2) Uani 1 1 d .
Sn2 Sn 0.21084(16) 0.298995(19) 0.37281(11) 0.0181(2) Uani 1 1 d .
S1 S 0.6944(6) 0.47088(9) 1.2816(4) 0.0197(7) Uani 1 1 d .
S2 S 0.5631(6) 0.32249(9) 0.0935(4) 0.0195(7) Uani 1 1 d .
P1 P 0.4160(6) 0.51350(9) 0.7433(5) 0.0182(7) Uani 1 1 d .
P2 P 0.8438(6) 0.27848(9) 0.6308(5) 0.0188(7) Uani 1 1 d .
O1 O 0.2115(16) 0.5173(2) 0.8293(11) 0.027(2) Uani 1 1 d .
O2 O 0.3265(16) 0.4867(3) 0.5952(12) 0.030(3) Uani 1 1 d .
H2 H 0.1680 0.4903 0.5485 0.046 Uiso 1 1 calc R
O3 O 0.6660(15) 0.4974(3) 0.8406(10) 0.025(2) Uani 1 1 d .
O4 O 0.624(3) 0.6282(3) 0.5933(19) 0.092(6) Uani 1 1 d .
O5 O 0.8575(19) 0.6040(3) 0.4476(14) 0.047(3) Uani 1 1 d .
O6 O 0.4680(14) 0.4917(3) 1.2010(10) 0.019(2) Uani 1 1 d .
O7 O 0.8514(17) 0.4913(4) 1.4195(11) 0.030(2) Uani 1 1 d .
O8 O 0.8471(18) 0.4588(2) 1.1758(11) 0.030(2) Uani 1 1 d .
O9 O 0.5875(17) 0.2926(3) 0.5380(12) 0.027(2) Uani 1 1 d .
O10 O 0.9335(18) 0.3067(2) 0.7710(11) 0.025(2) Uani 1 1 d .
H10 H 0.9628 0.2954 0.8584 0.037 Uiso 1 1 calc R
O11 O 1.0499(15) 0.2742(2) 0.5442(11) 0.0208(19) Uani 1 1 d .
O12 O 0.763(2) 0.1679(3) 0.8707(17) 0.063(4) Uani 1 1 d .
O13 O 0.445(2) 0.1901(3) 0.9585(15) 0.052(3) Uani 1 1 d .
O14 O 0.4119(19) 0.3348(2) 0.1989(12) 0.034(3) Uani 1 1 d .
O15 O 0.4055(18) 0.3024(3) -0.0446(12) 0.029(2) Uani 1 1 d .
O16 O 0.7894(16) 0.3012(4) 0.1772(12) 0.035(3) Uani 1 1 d .
C1 C 0.022(3) 0.5424(4) 1.1231(19) 0.030(3) Uani 1 1 d .
H1A H -0.1620 0.5507 1.0918 0.036 Uiso 1 1 calc R
H1B H 0.0720 0.5370 1.2392 0.036 Uiso 1 1 calc R
C2 C 0.188(4) 0.5737(4) 1.095(2) 0.056(5) Uani 1 1 d .
H2A H 0.1174 0.5830 0.9851 0.084 Uiso 1 1 calc R
H2B H 0.3668 0.5648 1.1093 0.084 Uiso 1 1 calc R
H2C H 0.1896 0.5939 1.1704 0.084 Uiso 1 1 calc R
C3 C 0.127(2) 0.4384(3) 0.9361(16) 0.019(3) Uani 1 1 d .
H3A H 0.3010 0.4382 0.9166 0.023 Uiso 1 1 calc R
H3B H 0.1350 0.4213 1.0265 0.023 Uiso 1 1 calc R
C4 C -0.075(2) 0.4239(3) 0.7876(16) 0.028(3) Uani 1 1 d .
H4A H -0.2480 0.4248 0.8044 0.042 Uiso 1 1 calc R
H4B H -0.0327 0.3981 0.7674 0.042 Uiso 1 1 calc R
H4C H -0.0728 0.4393 0.6955 0.042 Uiso 1 1 calc R
C5 C 0.458(3) 0.5589(4) 0.674(2) 0.038(4) Uani 1 1 d .
H5A H 0.2861 0.5682 0.6101 0.045 Uiso 1 1 calc R
H5B H 0.5189 0.5754 0.7683 0.045 Uiso 1 1 calc R
C6 C 0.648(3) 0.5623(4) 0.5740(18) 0.032(4) Uani 1 1 d .
H6A H 0.8132 0.5497 0.6300 0.039 Uiso 1 1 calc R
H6B H 0.5740 0.5495 0.4707 0.039 Uiso 1 1 calc R
C7 C 0.707(2) 0.6024(4) 0.5420(18) 0.028(3) Uani 1 1 d .
C8 C 0.934(3) 0.6412(4) 0.4165(19) 0.047(4) Uani 1 1 d .
H8A H 0.8612 0.6592 0.4767 0.071 Uiso 1 1 calc R
H8B H 0.8675 0.6465 0.3019 0.071 Uiso 1 1 calc R
H8C H 1.1245 0.6430 0.4497 0.071 Uiso 1 1 calc R
C9 C 0.589(2) 0.4297(3) 1.3543(14) 0.021(3) Uani 1 1 d .
H9A H 0.7409 0.4150 1.4115 0.032 Uiso 1 1 calc R
H9B H 0.4813 0.4153 1.2645 0.032 Uiso 1 1 calc R
H9C H 0.4861 0.4361 1.4274 0.032 Uiso 1 1 calc R
C10 C 0.137(2) 0.3536(3) 0.4375(15) 0.019(3) Uani 1 1 d .
H10A H 0.1340 0.3707 0.3481 0.023 Uiso 1 1 calc R
H10B H -0.0367 0.3545 0.4568 0.023 Uiso 1 1 calc R
C11 C 0.347(3) 0.3668(3) 0.5898(16) 0.028(3) Uani 1 1 d .
H11A H 0.3487 0.3501 0.6788 0.043 Uiso 1 1 calc R
H11B H 0.3057 0.3921 0.6167 0.043 Uiso 1 1 calc R
H11C H 0.5183 0.3666 0.5701 0.043 Uiso 1 1 calc R
C12 C 0.235(3) 0.2502(4) 0.2447(17) 0.029(3) Uani 1 1 d .
H12A H 0.1787 0.2561 0.1291 0.035 Uiso 1 1 calc R
H12B H 0.4193 0.2422 0.2724 0.035 Uiso 1 1 calc R
C13 C 0.075(4) 0.2188(4) 0.275(2) 0.064(6) Uani 1 1 d .
H13A H 0.1055 0.2157 0.3904 0.097 Uiso 1 1 calc R
H13B H 0.1240 0.1959 0.2296 0.097 Uiso 1 1 calc R
H13C H -0.1101 0.2240 0.2249 0.097 Uiso 1 1 calc R
C14 C 0.821(3) 0.2331(3) 0.7134(19) 0.031(4) Uani 1 1 d .
H14A H 0.7765 0.2147 0.6251 0.037 Uiso 1 1 calc R
H14B H 0.9940 0.2262 0.7852 0.037 Uiso 1 1 calc R
C15 C 0.621(2) 0.2304(3) 0.8057(19) 0.031(3) Uani 1 1 d .
H15A H 0.6575 0.2497 0.8898 0.037 Uiso 1 1 calc R
H15B H 0.4455 0.2351 0.7325 0.037 Uiso 1 1 calc R
C16 C 0.625(3) 0.1932(3) 0.8807(16) 0.028(3) Uani 1 1 d .
C17 C 0.436(4) 0.1550(4) 1.042(2) 0.057(5) Uani 1 1 d .
H17A H 0.4736 0.1343 0.9798 0.086 Uiso 1 1 calc R
H17B H 0.2613 0.1518 1.0563 0.086 Uiso 1 1 calc R
H17C H 0.5654 0.1556 1.1475 0.086 Uiso 1 1 calc R
C18 C 0.674(2) 0.3625(4) 0.0214(17) 0.031(3) Uani 1 1 d .
H18A H 0.7870 0.3555 -0.0450 0.046 Uiso 1 1 calc R
H18B H 0.7733 0.3777 0.1115 0.046 Uiso 1 1 calc R
H18C H 0.5250 0.3768 -0.0428 0.046 Uiso 1 1 calc R

loop_
_atom_site_aniso_label
_atom_site_aniso_U_11
_atom_site_aniso_U_22
_atom_site_aniso_U_33
_atom_site_aniso_U_23
_atom_site_aniso_U_13
_atom_site_aniso_U_12
Sn1 0.0137(4) 0.0195(4) 0.0190(5) -0.0009(4) 0.0069(4) -0.0002(3)
Sn2 0.0144(4) 0.0213(5) 0.0196(5) -0.0004(4) 0.0066(4) 0.0007(3)
S1 0.0166(17) 0.0230(16) 0.021(2) -0.0039(13) 0.0085(15) -0.0009(11)
S2 0.0182(17) 0.0242(17) 0.016(2) 0.0017(14) 0.0051(15) 0.0026(12)
P1 0.0130(17) 0.0237(18) 0.017(2) 0.0026(14) 0.0036(15) 0.0012(12)
P2 0.0149(18) 0.0232(18) 0.020(2) 0.0001(15) 0.0073(16) -0.0013(12)
O1 0.032(6) 0.030(5) 0.027(6) 0.004(4) 0.024(5) 0.000(4)
O2 0.010(5) 0.052(8) 0.027(6) -0.006(5) 0.003(5) 0.004(4)
O3 0.008(4) 0.043(7) 0.022(5) 0.014(5) 0.001(4) 0.007(4)
O4 0.145(14) 0.042(7) 0.142(15) 0.008(8) 0.124(13) 0.001(8)
O5 0.041(7) 0.042(6) 0.074(9) 0.010(6) 0.042(7) -0.001(5)
O6 0.019(5) 0.015(4) 0.025(5) -0.003(5) 0.010(4) -0.003(4)
O7 0.021(5) 0.043(6) 0.020(6) -0.019(6) -0.003(4) -0.006(5)
O8 0.037(6) 0.035(5) 0.023(6) -0.013(4) 0.018(5) -0.006(4)
O9 0.018(5) 0.019(6) 0.043(6) 0.011(5) 0.008(5) 0.006(4)
O10 0.025(5) 0.028(6) 0.020(6) -0.003(4) 0.005(5) -0.004(4)
O11 0.018(5) 0.034(5) 0.013(5) 0.009(4) 0.008(4) 0.002(3)
O12 0.074(8) 0.025(6) 0.117(12) 0.018(6) 0.070(8) 0.017(5)
O13 0.069(8) 0.039(6) 0.069(9) 0.018(6) 0.052(7) 0.008(5)
O14 0.044(6) 0.025(5) 0.045(7) -0.011(4) 0.032(6) -0.007(4)
O15 0.032(5) 0.026(6) 0.025(6) -0.005(5) 0.000(5) -0.002(5)
O16 0.024(6) 0.030(5) 0.046(7) 0.014(6) 0.000(5) 0.010(5)
C1 0.033(8) 0.031(7) 0.027(9) -0.005(7) 0.010(7) 0.001(6)
C2 0.070(12) 0.043(10) 0.066(14) -0.031(9) 0.037(12) -0.022(8)
C3 0.013(6) 0.019(6) 0.028(8) -0.006(5) 0.012(6) -0.003(4)
C4 0.028(7) 0.022(7) 0.029(9) 0.009(6) 0.001(7) 0.000(5)
C5 0.020(8) 0.037(8) 0.066(13) 0.010(8) 0.029(8) 0.006(5)
C6 0.041(9) 0.040(8) 0.025(9) 0.017(7) 0.023(8) 0.019(6)
C7 0.016(7) 0.030(7) 0.038(10) 0.008(6) 0.006(6) 0.005(5)
C8 0.066(11) 0.055(10) 0.038(11) 0.006(8) 0.042(9) -0.015(8)
C9 0.032(8) 0.031(7) 0.004(7) 0.002(5) 0.009(6) 0.002(5)
C10 0.030(7) 0.021(6) 0.007(7) -0.001(5) 0.005(6) 0.003(5)
C11 0.052(9) 0.025(7) 0.016(8) -0.013(5) 0.023(7) -0.007(6)
C12 0.022(8) 0.040(9) 0.025(9) -0.012(6) 0.005(7) -0.005(6)
C13 0.107(17) 0.027(9) 0.070(15) -0.009(9) 0.042(14) -0.016(9)
C14 0.037(8) 0.016(7) 0.045(10) 0.012(6) 0.024(8) 0.004(5)
C15 0.019(7) 0.025(7) 0.053(11) 0.017(7) 0.018(7) 0.009(5)
C16 0.037(8) 0.027(7) 0.025(9) -0.002(6) 0.016(7) -0.004(5)
C17 0.091(14) 0.047(10) 0.045(12) 0.030(8) 0.038(11) 0.006(9)
C18 0.013(7) 0.053(9) 0.026(9) -0.013(7) 0.006(6) -0.005(5)

loop_
_atom_type_symbol
_atom_type_description
_atom_type_scat_dispersion_real
_atom_type_scat_dispersion_imag
_atom_type_scat_source
C C 0.0033 0.0016 'International Tables Vol C Tables 4.2.6.8 and 6.1.1.4'
H H 0.0000 0.0000 'International Tables Vol C Tables 4.2.6.8 and 6.1.1.4'
O O 0.0106 0.0060 'International Tables Vol C Tables 4.2.6.8 and 6.1.1.4'
Sn Sn -0.6537 1.4246 'International Tables Vol C Tables 4.2.6.8 and 6.1.1.4'
P P 0.1023 0.0942 'International Tables Vol C Tables 4.2.6.8 and 6.1.1.4'
S S 0.1246 0.1234 'International Tables Vol C Tables 4.2.6.8 and 6.1.1.4'

loop_
_geom_angle_atom_site_label_1
_geom_angle_atom_site_label_2
_geom_angle_atom_site_label_3
_geom_angle
_geom_angle_site_symmetry_1
_geom_angle_site_symmetry_3
C1 Sn1 C3 165.3(6) . .
C1 Sn1 O3 94.9(5) . 1_455
C3 Sn1 O3 97.1(5) . 1_455
C1 Sn1 O1 96.2(5) . .
C3 Sn1 O1 92.0(4) . .
O3 Sn1 O1 90.9(3) 1_455 .
C1 Sn1 O8 90.4(4) . 1_455
C3 Sn1 O8 81.9(4) . 1_455
O3 Sn1 O8 86.8(3) 1_455 1_455
O1 Sn1 O8 173.2(3) . 1_455
C1 Sn1 O6 80.1(5) . .
C3 Sn1 O6 87.5(4) . .
O3 Sn1 O6 174.7(4) 1_455 .
O1 Sn1 O6 91.5(3) . .
O8 Sn1 O6 91.3(3) 1_455 .
C12 Sn2 C10 164.1(5) . .
C12 Sn2 O11 97.0(4) . 1_455
C10 Sn2 O11 93.3(4) . 1_455
C12 Sn2 O9 94.7(5) . .
C10 Sn2 O9 97.6(4) . .
O11 Sn2 O9 88.4(3) 1_455 .
C12 Sn2 O16 80.6(5) . 1_455
C10 Sn2 O16 87.1(5) . 1_455
O11 Sn2 O16 91.6(3) 1_455 1_455
O9 Sn2 O16 175.3(5) . 1_455
C12 Sn2 O14 90.3(4) . .
C10 Sn2 O14 80.0(4) . .
O11 Sn2 O14 172.4(3) 1_455 .
O9 Sn2 O14 88.8(3) . .
O16 Sn2 O14 91.7(4) 1_455 .
O6 S1 O7 110.6(7) . .
O6 S1 O8 113.1(5) . .
O7 S1 O8 112.2(5) . .
O6 S1 C9 107.7(6) . .
O7 S1 C9 107.1(7) . .
O8 S1 C9 105.7(6) . .
O16 S2 O15 111.2(7) . .
O16 S2 O14 112.2(6) . .
O15 S2 O14 112.3(5) . .
O16 S2 C18 107.3(7) . .
O15 S2 C18 106.8(6) . .
O14 S2 C18 106.6(6) . .
O3 P1 O1 114.6(5) . .
O3 P1 O2 104.3(6) . .
O1 P1 O2 111.9(5) . .
O3 P1 C5 111.8(7) . .
O1 P1 C5 105.5(6) . .
O2 P1 C5 108.8(8) . .
O9 P2 O11 117.2(5) . .
O9 P2 O10 103.8(5) . .
O11 P2 O10 110.7(5) . .
O9 P2 C14 112.0(6) . .
O11 P2 C14 104.4(5) . .
O10 P2 C14 108.5(7) . .
P1 O1 Sn1 145.3(6) . .
P1 O2 H2 109.5 . .
P1 O3 Sn1 161.2(7) . 1_655
C7 O5 C8 114.6(11) . .
S1 O6 Sn1 148.0(7) . .
S1 O8 Sn1 132.1(5) . 1_655
P2 O9 Sn2 164.6(7) . .
P2 O10 H10 109.5 . .
P2 O11 Sn2 144.0(5) . 1_655
C16 O13 C17 117.3(11) . .
S2 O14 Sn2 130.6(5) . .
S2 O16 Sn2 149.0(8) . 1_655
C2 C1 Sn1 115.3(9) . .
C2 C1 H1A 108.5 . .
Sn1 C1 H1A 108.5 . .
C2 C1 H1B 108.5 . .
Sn1 C1 H1B 108.5 . .
H1A C1 H1B 107.5 . .
C1 C2 H2A 109.5 . .
C1 C2 H2B 109.5 . .
H2A C2 H2B 109.5 . .
C1 C2 H2C 109.5 . .
H2A C2 H2C 109.5 . .
H2B C2 H2C 109.5 . .
C4 C3 Sn1 113.2(8) . .
C4 C3 H3A 108.9 . .
Sn1 C3 H3A 108.9 . .
C4 C3 H3B 108.9 . .
Sn1 C3 H3B 108.9 . .
H3A C3 H3B 107.7 . .
C3 C4 H4A 109.5 . .
C3 C4 H4B 109.5 . .
H4A C4 H4B 109.5 . .
C3 C4 H4C 109.5 . .
H4A C4 H4C 109.5 . .
H4B C4 H4C 109.5 . .
C6 C5 P1 116.1(9) . .
C6 C5 H5A 108.3 . .
P1 C5 H5A 108.3 . .
C6 C5 H5B 108.3 . .
P1 C5 H5B 108.3 . .
H5A C5 H5B 107.4 . .
C7 C6 C5 112.9(11) . .
C7 C6 H6A 109.0 . .
C5 C6 H6A 109.0 . .
C7 C6 H6B 109.0 . .
C5 C6 H6B 109.0 . .
H6A C6 H6B 107.8 . .
O4 C7 O5 124.9(13) . .
O4 C7 C6 124.3(13) . .
O5 C7 C6 110.8(11) . .
O5 C8 H8A 109.5 . .
O5 C8 H8B 109.5 . .
H8A C8 H8B 109.5 . .
O5 C8 H8C 109.5 . .
H8A C8 H8C 109.5 . .
H8B C8 H8C 109.5 . .
S1 C9 H9A 109.5 . .
S1 C9 H9B 109.5 . .
H9A C9 H9B 109.5 . .
S1 C9 H9C 109.5 . .
H9A C9 H9C 109.5 . .
H9B C9 H9C 109.5 . .
C11 C10 Sn2 111.7(8) . .
C11 C10 H10A 109.3 . .
Sn2 C10 H10A 109.3 . .
C11 C10 H10B 109.3 . .
Sn2 C10 H10B 109.3 . .
H10A C10 H10B 107.9 . .
C10 C11 H11A 109.5 . .
C10 C11 H11B 109.5 . .
H11A C11 H11B 109.5 . .
C10 C11 H11C 109.5 . .
H11A C11 H11C 109.5 . .
H11B C11 H11C 109.5 . .
C13 C12 Sn2 114.6(10) . .
C13 C12 H12A 108.6 . .
Sn2 C12 H12A 108.6 . .
C13 C12 H12B 108.6 . .
Sn2 C12 H12B 108.6 . .
H12A C12 H12B 107.6 . .
C12 C13 H13A 109.5 . .
C12 C13 H13B 109.5 . .
H13A C13 H13B 109.5 . .
C12 C13 H13C 109.5 . .
H13A C13 H13C 109.5 . .
H13B C13 H13C 109.5 . .
C15 C14 P2 114.2(8) . .
C15 C14 H14A 108.7 . .
P2 C14 H14A 108.7 . .
C15 C14 H14B 108.7 . .
P2 C14 H14B 108.7 . .
H14A C14 H14B 107.6 . .
C16 C15 C14 111.7(10) . .
C16 C15 H15A 109.3 . .
C14 C15 H15A 109.3 . .
C16 C15 H15B 109.3 . .
C14 C15 H15B 109.3 . .
H15A C15 H15B 108.0 . .
O12 C16 O13 121.9(12) . .
O12 C16 C15 125.9(13) . .
O13 C16 C15 112.2(11) . .
O13 C17 H17A 109.5 . .
O13 C17 H17B 109.5 . .
H17A C17 H17B 109.5 . .
O13 C17 H17C 109.5 . .
H17A C17 H17C 109.5 . .
H17B C17 H17C 109.5 . .
S2 C18 H18A 109.5 . .
S2 C18 H18B 109.5 . .
H18A C18 H18B 109.5 . .
S2 C18 H18C 109.5 . .
H18A C18 H18C 109.5 . .
H18B C18 H18C 109.5 . .

loop_
_geom_bond_atom_site_label_1
_geom_bond_atom_site_label_2
_geom_bond_distance
_geom_bond_site_symmetry_2
Sn1 C1 2.093(13) .
Sn1 C3 2.121(11) .
Sn1 O3 2.122(8) 1_455
Sn1 O1 2.132(8) .
Sn1 O8 2.427(9) 1_455
Sn1 O6 2.429(8) .
Sn2 C12 2.101(13) .
Sn2 C10 2.110(11) .
Sn2 O11 2.121(8) 1_455
Sn2 O9 2.130(10) .
Sn2 O16 2.411(9) 1_455
Sn2 O14 2.458(9) .
S1 O6 1.428(10) .
S1 O7 1.455(10) .
S1 O8 1.461(9) .
S1 C9 1.763(12) .
S2 O16 1.443(10) .
S2 O15 1.452(11) .
S2 O14 1.455(9) .
S2 C18 1.740(14) .
P1 O3 1.483(9) .
P1 O1 1.497(8) .
P1 O2 1.573(10) .
P1 C5 1.775(13) .
P2 O9 1.471(10) .
P2 O11 1.511(8) .
P2 O10 1.556(10) .
P2 C14 1.802(12) .
O2 H2 0.8400 .
O3 Sn1 2.122(8) 1_655
O4 C7 1.171(16) .
O5 C7 1.307(15) .
O5 C8 1.445(15) .
O8 Sn1 2.427(9) 1_655
O10 H10 0.8400 .
O11 Sn2 2.121(8) 1_655
O12 C16 1.187(15) .
O13 C16 1.330(14) .
O13 C17 1.468(16) .
O16 Sn2 2.411(9) 1_655
C1 C2 1.500(19) .
C1 H1A 0.9900 .
C1 H1B 0.9900 .
C2 H2A 0.9800 .
C2 H2B 0.9800 .
C2 H2C 0.9800 .
C3 C4 1.524(17) .
C3 H3A 0.9900 .
C3 H3B 0.9900 .
C4 H4A 0.9800 .
C4 H4B 0.9800 .
C4 H4C 0.9800 .
C5 C6 1.521(17) .
C5 H5A 0.9900 .
C5 H5B 0.9900 .
C6 C7 1.516(17) .
C6 H6A 0.9900 .
C6 H6B 0.9900 .
C8 H8A 0.9800 .
C8 H8B 0.9800 .
C8 H8C 0.9800 .
C9 H9A 0.9800 .
C9 H9B 0.9800 .
C9 H9C 0.9800 .
C10 C11 1.550(18) .
C10 H10A 0.9900 .
C10 H10B 0.9900 .
C11 H11A 0.9800 .
C11 H11B 0.9800 .
C11 H11C 0.9800 .
C12 C13 1.485(19) .
C12 H12A 0.9900 .
C12 H12B 0.9900 .
C13 H13A 0.9800 .
C13 H13B 0.9800 .
C13 H13C 0.9800 .
C14 C15 1.512(16) .
C14 H14A 0.9900 .
C14 H14B 0.9900 .
C15 C16 1.485(16) .
C15 H15A 0.9900 .
C15 H15B 0.9900 .
C17 H17A 0.9800 .
C17 H17B 0.9800 .
C17 H17C 0.9800 .
C18 H18A 0.9800 .
C18 H18B 0.9800 .
C18 H18C 0.9800 .
